data_2244127
loop_
_publ_author_name
'Sughanya, V.'
'Loganathan, B.'
'Praveenkumar, D.'
'Ayyappan, J.'
'Sundararajan, M. L.'
'Prabhakaran, A.'
'Dhandapani, A.'
'Suresh Babu, N.'

_publ_section_title
;
 Crystal structure, Hirshfeld surface and frontier molecular orbital
 analysis of
 10-benzyl-9-(4-hydroxy-3-methoxyphenyl)-3,3,6,6-tetramethyl-3,4,6,7,9,10-hexahydroacridine-1,8(2<i>H</i>,5<i>H</i>)-dione
;
_journal_coeditor_code YK2171
_journal_issue 8
_journal_name_full 'Acta Crystallographica Section E'
_journal_page_first
;
;
_journal_paper_doi 10.1107/S2056989022006557
_journal_volume 78
_journal_year 2022
_chemical_formula_iupac 'C31 H35 N O4'
_chemical_formula_moiety 'C31 H35 N O4'
_chemical_formula_sum 'C31 H35 N O4'
_chemical_formula_weight 485.60
_chemical_melting_point 483
_chemical_name_systematic
;
10-Benzyl-9-(4-hydroxy-3-methoxyphenyl)-3,3,6,6-tetramethyl-3,4,6,7,9,10-\
hexahydroacridine-1,8(2<i>H</i>,5<i>H</i>)-dione
;
_space_group_crystal_system monoclinic
_space_group_IT_number 14
_space_group_name_Hall '-P 2yn'
_space_group_name_H-M_alt 'P 1 21/n 1'
_atom_sites_solution_hydrogens mixed
_audit_creation_method SHELXL-2018/3
_cell_angle_alpha 90
_cell_angle_beta 107.930(2)
_cell_angle_gamma 90
_cell_formula_units_Z 4
_cell_length_a 10.4430(6)
_cell_length_b 18.4563(11)
_cell_length_c 14.2378(9)
_cell_measurement_reflns_used 3522
_cell_measurement_temperature 296(2)
_cell_measurement_theta_max 21.39
_cell_measurement_theta_min 2.40
_cell_volume 2610.9(3)
_computing_cell_refinement
;
APEX2 and SAINT (Bruker, 2016)
;
_computing_data_collection
;
APEX2 (Bruker, 2016)
;
_computing_data_reduction
;
SAINT and XPREP (Bruker, 2016)
;
_computing_molecular_graphics
;
ORTEP-3 for Windows (Farrugia, 2012) and Mercury (Macrae <i>et al.</i>,
2020)
;
_computing_publication_material
;
SHELXL2018 (Sheldrick, 2015b) and publCIF (Westrip, 2010)
;
_computing_structure_refinement
;
SHELXL2018 (Sheldrick, 2015b)
;
_computing_structure_solution
;
SHELXT2018 (Sheldrick, 2015a)
;
_diffrn_ambient_temperature 296(2)
_diffrn_measured_fraction_theta_full 1.000
_diffrn_measured_fraction_theta_max 1.000
_diffrn_measurement_device_type 'Bruker Kappa APEXII'
_diffrn_measurement_method '\w and \f scan'
_diffrn_radiation_monochromator graphite
_diffrn_radiation_source 'fine-focus sealed tube'
_diffrn_radiation_type MoK\a
_diffrn_radiation_wavelength 0.71073
_diffrn_reflns_av_R_equivalents 0.0962
_diffrn_reflns_av_unetI/netI 0.0615
_diffrn_reflns_limit_h_max 12
_diffrn_reflns_limit_h_min -12
_diffrn_reflns_limit_k_max 22
_diffrn_reflns_limit_k_min -22
_diffrn_reflns_limit_l_max 17
_diffrn_reflns_limit_l_min -17
_diffrn_reflns_number 37271
_diffrn_reflns_theta_full 25.242
_diffrn_reflns_theta_max 25.999
_diffrn_reflns_theta_min 1.865
_exptl_absorpt_coefficient_mu 0.081
_exptl_absorpt_correction_T_max 0.982
_exptl_absorpt_correction_T_min 0.953
_exptl_absorpt_correction_type multi-scan
_exptl_absorpt_process_details
;
(SADABS; Bruker, 2016)
;
_exptl_crystal_colour YELLOW
_exptl_crystal_density_diffrn 1.235
_exptl_crystal_description BLOCK
_exptl_crystal_F_000 1040
_exptl_crystal_size_max 0.400
_exptl_crystal_size_mid 0.300
_exptl_crystal_size_min 0.200
_refine_diff_density_max 0.194
_refine_diff_density_min -0.189
_refine_ls_extinction_coef 0.0095(9)
_refine_ls_extinction_expression Fc^*^=kFc[1+0.001xFc^2^\l^3^/sin(2\q)]^-1/4^
_refine_ls_extinction_method
;
SHELXL-2018 (Sheldrick 2015b)
;
_refine_ls_goodness_of_fit_ref 1.020
_refine_ls_hydrogen_treatment mixed
_refine_ls_matrix_type full
_refine_ls_number_parameters 330
_refine_ls_number_reflns 5135
_refine_ls_number_restraints 0
_refine_ls_restrained_S_all 1.020
_refine_ls_R_factor_all 0.1017
_refine_ls_R_factor_gt 0.0518
_refine_ls_shift/su_max 0.000
_refine_ls_shift/su_mean 0.000
_refine_ls_structure_factor_coef Fsqd
_refine_ls_weighting_details 'w=1/[\s^2^(Fo^2^)+(0.0490P)^2^+1.0354P] where P=(Fo^2^+2Fc^2^)/3'
_refine_ls_weighting_scheme calc
_refine_ls_wR_factor_gt 0.1115
_refine_ls_wR_factor_ref 0.1453
_reflns_number_gt 3061
_reflns_number_total 5135
_reflns_threshold_expression 'I > 2\s(I)'
_cod_data_source_file yk2171sup1.cif
_cod_data_source_block I
_cod_original_sg_symbol_H-M 'P 21/n'
_cod_database_code 2244127
_shelx_space_group_comment
;
The symmetry employed for this shelxl refinement is uniquely defined
by the following loop, which should always be used as a source of
symmetry information in preference to the above space-group names.
They are only intended as comments.
;
_shelx_estimated_absorpt_t_min 0.968
_shelx_estimated_absorpt_t_max 0.984

loop_
_space_group_symop_operation_xyz
'x, y, z'
'-x+1/2, y+1/2, -z+1/2'
'-x, -y, -z'
'x-1/2, -y-1/2, z-1/2'

loop_
_atom_site_type_symbol
_atom_site_label
_atom_site_fract_x
_atom_site_fract_y
_atom_site_fract_z
_atom_site_U_iso_or_equiv
_atom_site_adp_type
_atom_site_calc_flag
_atom_site_occupancy
_atom_site_disorder_assembly
_atom_site_disorder_group
C C1 0.4603(3) 0.09167(14) 0.35227(19) 0.0494(7) Uani d 1 . .
H H1 0.410397 0.089768 0.396205 0.059 Uiso calc 1 . .
C C2 0.5467(3) 0.03535(15) 0.3501(2) 0.0594(8) Uani d 1 . .
H H2 0.554683 -0.003955 0.392392 0.071 Uiso calc 1 . .
C C3 0.6205(3) 0.03758(19) 0.2855(3) 0.0730(9) Uani d 1 . .
H H3 0.678749 -0.000235 0.284067 0.088 Uiso calc 1 . .
C C4 0.6087(3) 0.0954(2) 0.2230(3) 0.0783(10) Uani d 1 . .
H H4 0.658479 0.096554 0.178917 0.094 Uiso calc 1 . .
C C5 0.5225(3) 0.15239(16) 0.2254(2) 0.0600(8) Uani d 1 . .
H H5 0.515644 0.191685 0.183241 0.072 Uiso calc 1 . .
C C6 0.4467(2) 0.15115(13) 0.28985(17) 0.0387(6) Uani d 1 . .
C C7 0.3509(2) 0.21207(12) 0.29182(16) 0.0373(6) Uani d 1 . .
H H7A 0.363873 0.251425 0.250493 0.045 Uiso calc 1 . .
H H7B 0.259084 0.194959 0.264697 0.045 Uiso calc 1 . .
C C8 0.2902(2) 0.21609(11) 0.44966(16) 0.0315(5) Uani d 1 . .
C C9 0.3279(2) 0.22925(11) 0.54880(16) 0.0324(5) Uani d 1 . .
C C10 0.2338(2) 0.21768(12) 0.60510(18) 0.0397(6) Uani d 1 . .
C C11 0.0907(2) 0.19725(14) 0.54753(19) 0.0486(7) Uani d 1 . .
H H11A 0.040547 0.240759 0.520922 0.058 Uiso calc 1 . .
H H11B 0.048053 0.174697 0.591747 0.058 Uiso calc 1 . .
C C12 0.0856(2) 0.14502(13) 0.46279(18) 0.0415(6) Uani d 1 . .
C C13 0.1588(2) 0.17948(13) 0.39549(17) 0.0387(6) Uani d 1 . .
H H13A 0.176286 0.142145 0.353090 0.046 Uiso calc 1 . .
H H13B 0.099539 0.214945 0.353460 0.046 Uiso calc 1 . .
C C14 0.1542(3) 0.07360(14) 0.5055(2) 0.0621(8) Uani d 1 . .
H H14A 0.151247 0.040740 0.452607 0.093 Uiso calc 1 . .
H H14B 0.246283 0.082828 0.542975 0.093 Uiso calc 1 . .
H H14C 0.108158 0.052524 0.547691 0.093 Uiso calc 1 . .
C C15 -0.0603(3) 0.12956(17) 0.4002(2) 0.0640(8) Uani d 1 . .
H H15A -0.060687 0.096791 0.347760 0.096 Uiso calc 1 . .
H H15B -0.108169 0.108161 0.441002 0.096 Uiso calc 1 . .
H H15C -0.103353 0.174084 0.372739 0.096 Uiso calc 1 . .
C C16 0.4694(2) 0.25611(11) 0.60194(15) 0.0321(5) Uani d 1 . .
H H16 0.467180 0.283642 0.660269 0.039 Uiso calc 1 . .
C C17 0.5082(2) 0.30702(11) 0.53197(16) 0.0317(5) Uani d 1 . .
C C18 0.4708(2) 0.29183(11) 0.43328(16) 0.0314(5) Uani d 1 . .
C C19 0.5302(2) 0.33043(12) 0.36254(17) 0.0390(6) Uani d 1 . .
H H19A 0.460873 0.360347 0.318604 0.047 Uiso calc 1 . .
H H19B 0.556907 0.294509 0.322496 0.047 Uiso calc 1 . .
C C20 0.6522(2) 0.37834(13) 0.41290(18) 0.0408(6) Uani d 1 . .
C C21 0.6196(3) 0.42101(13) 0.49464(19) 0.0487(7) Uani d 1 . .
H H21A 0.696940 0.450341 0.528884 0.058 Uiso calc 1 . .
H H21B 0.545178 0.453567 0.464992 0.058 Uiso calc 1 . .
C C22 0.5830(2) 0.37329(12) 0.56887(17) 0.0363(5) Uani d 1 . .
C C23 0.7793(2) 0.33202(16) 0.4554(2) 0.0584(8) Uani d 1 . .
H H23A 0.798030 0.305676 0.403007 0.088 Uiso calc 1 . .
H H23B 0.854105 0.362932 0.486968 0.088 Uiso calc 1 . .
H H23C 0.765097 0.298526 0.502852 0.088 Uiso calc 1 . .
C C24 0.6754(3) 0.43065(15) 0.3363(2) 0.0599(8) Uani d 1 . .
H H24A 0.695827 0.403567 0.285106 0.090 Uiso calc 1 . .
H H24B 0.595667 0.458964 0.308109 0.090 Uiso calc 1 . .
H H24C 0.749294 0.462223 0.367536 0.090 Uiso calc 1 . .
C C25 0.5679(2) 0.19226(11) 0.63605(16) 0.0323(5) Uani d 1 . .
C C26 0.6453(2) 0.16638(12) 0.57974(17) 0.0382(6) Uani d 1 . .
H H26 0.640648 0.189108 0.520478 0.046 Uiso calc 1 . .
C C27 0.7300(2) 0.10688(12) 0.61051(18) 0.0422(6) Uani d 1 . .
H H27 0.780002 0.090040 0.571065 0.051 Uiso calc 1 . .
C C28 0.7407(2) 0.07262(12) 0.69872(17) 0.0383(6) Uani d 1 . .
C C29 0.6655(2) 0.09867(12) 0.75739(16) 0.0363(5) Uani d 1 . .
C C30 0.5783(2) 0.15702(12) 0.72569(16) 0.0361(5) Uani d 1 . .
H H30 0.526356 0.172875 0.764243 0.043 Uiso calc 1 . .
C C31 0.6164(3) 0.08606(17) 0.9100(2) 0.0762(10) Uani d 1 . .
H H31A 0.639254 0.056029 0.967848 0.114 Uiso calc 1 . .
H H31B 0.641437 0.135279 0.928749 0.114 Uiso calc 1 . .
H H31C 0.521270 0.083510 0.877369 0.114 Uiso calc 1 . .
N N1 0.37180(17) 0.23959(9) 0.39359(13) 0.0323(4) Uani d 1 . .
O O1 0.61215(17) 0.39158(9) 0.65671(12) 0.0508(5) Uani d 1 . .
O O2 0.26832(18) 0.22551(11) 0.69568(13) 0.0585(5) Uani d 1 . .
O O3 0.82731(18) 0.01471(9) 0.72534(15) 0.0533(5) Uani d 1 . .
O O4 0.68627(18) 0.06155(9) 0.84518(13) 0.0554(5) Uani d 1 . .
H H3A 0.819(3) -0.009(2) 0.782(3) 0.113(14) Uiso d 1 . .

loop_
_atom_site_aniso_label
_atom_site_aniso_U_11
_atom_site_aniso_U_22
_atom_site_aniso_U_33
_atom_site_aniso_U_12
_atom_site_aniso_U_13
_atom_site_aniso_U_23
C1 0.0509(15) 0.0494(16) 0.0490(16) 0.0025(13) 0.0172(13) -0.0031(13)
C2 0.0593(18) 0.0502(17) 0.0631(19) 0.0088(14) 0.0105(15) -0.0073(15)
C3 0.065(2) 0.075(2) 0.076(2) 0.0198(17) 0.0177(18) -0.0218(19)
C4 0.074(2) 0.100(3) 0.075(2) 0.011(2) 0.0425(18) -0.017(2)
C5 0.0650(18) 0.072(2) 0.0508(17) -0.0001(16) 0.0284(14) -0.0038(15)
C6 0.0358(12) 0.0447(14) 0.0335(13) -0.0070(11) 0.0076(10) -0.0110(11)
C7 0.0415(13) 0.0401(13) 0.0287(12) -0.0049(11) 0.0087(10) -0.0021(10)
C8 0.0337(12) 0.0270(11) 0.0333(12) 0.0029(9) 0.0093(10) 0.0006(10)
C9 0.0344(12) 0.0309(12) 0.0322(12) 0.0036(10) 0.0105(10) 0.0020(10)
C10 0.0458(14) 0.0376(13) 0.0374(14) 0.0045(11) 0.0155(11) 0.0015(11)
C11 0.0424(14) 0.0537(16) 0.0537(16) -0.0016(12) 0.0206(12) -0.0004(13)
C12 0.0395(13) 0.0406(14) 0.0444(14) -0.0046(11) 0.0130(11) 0.0014(11)
C13 0.0370(13) 0.0393(13) 0.0376(13) -0.0032(11) 0.0083(10) 0.0000(11)
C14 0.078(2) 0.0404(15) 0.068(2) 0.0007(14) 0.0221(16) 0.0101(14)
C15 0.0470(16) 0.078(2) 0.0665(19) -0.0225(15) 0.0166(14) -0.0063(16)
C16 0.0373(12) 0.0299(12) 0.0276(11) 0.0019(10) 0.0078(9) -0.0025(9)
C17 0.0331(12) 0.0281(11) 0.0320(12) 0.0007(9) 0.0071(10) -0.0003(10)
C18 0.0306(11) 0.0278(11) 0.0335(12) 0.0014(9) 0.0065(9) 0.0018(10)
C19 0.0423(13) 0.0375(13) 0.0369(13) -0.0016(11) 0.0118(11) 0.0041(11)
C20 0.0435(14) 0.0367(13) 0.0441(14) -0.0068(11) 0.0163(11) 0.0004(11)
C21 0.0626(17) 0.0347(13) 0.0523(16) -0.0116(12) 0.0228(13) -0.0058(12)
C22 0.0352(12) 0.0318(12) 0.0390(14) 0.0019(10) 0.0071(10) -0.0030(11)
C23 0.0392(14) 0.0672(19) 0.0686(19) 0.0025(13) 0.0164(13) 0.0030(16)
C24 0.0667(18) 0.0572(17) 0.0613(19) -0.0174(14) 0.0277(15) 0.0053(14)
C25 0.0310(12) 0.0289(12) 0.0328(12) -0.0031(9) 0.0035(10) -0.0020(10)
C26 0.0447(14) 0.0349(13) 0.0344(13) 0.0041(11) 0.0110(11) 0.0050(10)
C27 0.0467(14) 0.0387(14) 0.0445(15) 0.0076(11) 0.0188(12) 0.0031(12)
C28 0.0379(13) 0.0298(12) 0.0425(14) 0.0028(10) 0.0055(11) 0.0017(11)
C29 0.0429(13) 0.0327(12) 0.0309(12) -0.0008(10) 0.0078(10) 0.0066(10)
C30 0.0413(13) 0.0328(12) 0.0336(13) -0.0001(10) 0.0106(10) -0.0014(10)
C31 0.117(3) 0.072(2) 0.0530(18) 0.0312(19) 0.0444(19) 0.0244(16)
N1 0.0347(10) 0.0340(10) 0.0270(10) -0.0035(8) 0.0078(8) -0.0013(8)
O1 0.0639(12) 0.0427(10) 0.0406(10) -0.0104(8) 0.0084(8) -0.0098(8)
O2 0.0616(12) 0.0802(14) 0.0377(10) -0.0048(10) 0.0213(9) -0.0042(10)
O3 0.0598(12) 0.0433(10) 0.0583(12) 0.0200(9) 0.0205(10) 0.0155(9)
O4 0.0753(13) 0.0514(11) 0.0431(10) 0.0193(9) 0.0236(9) 0.0164(9)

loop_
_atom_type_symbol
_atom_type_description
_atom_type_scat_dispersion_real
_atom_type_scat_dispersion_imag
_atom_type_scat_source
C C 0.0033 0.0016 'International Tables Vol C Tables 4.2.6.8 and 6.1.1.4'
H H 0.0000 0.0000 'International Tables Vol C Tables 4.2.6.8 and 6.1.1.4'
N N 0.0061 0.0033 'International Tables Vol C Tables 4.2.6.8 and 6.1.1.4'
O O 0.0106 0.0060 'International Tables Vol C Tables 4.2.6.8 and 6.1.1.4'

loop_
_geom_angle_atom_site_label_1
_geom_angle_atom_site_label_2
_geom_angle_atom_site_label_3
_geom_angle_site_symmetry_1
_geom_angle_site_symmetry_3
_geom_angle
_geom_angle_publ_flag
C2 C1 C6 . . 121.2(3) ?
C2 C1 H1 . . 119.4 ?
C6 C1 H1 . . 119.4 ?
C3 C2 C1 . . 119.9(3) ?
C3 C2 H2 . . 120.1 ?
C1 C2 H2 . . 120.1 ?
C4 C3 C2 . . 120.2(3) ?
C4 C3 H3 . . 119.9 ?
C2 C3 H3 . . 119.9 ?
C3 C4 C5 . . 120.1(3) ?
C3 C4 H4 . . 119.9 ?
C5 C4 H4 . . 119.9 ?
C6 C5 C4 . . 120.7(3) ?
C6 C5 H5 . . 119.7 ?
C4 C5 H5 . . 119.7 ?
C5 C6 C1 . . 118.0(2) ?
C5 C6 C7 . . 121.1(2) ?
C1 C6 C7 . . 120.9(2) ?
N1 C7 C6 . . 111.90(18) ?
N1 C7 H7A . . 109.2 ?
C6 C7 H7A . . 109.2 ?
N1 C7 H7B . . 109.2 ?
C6 C7 H7B . . 109.2 ?
H7A C7 H7B . . 107.9 ?
C9 C8 N1 . . 120.03(19) ?
C9 C8 C13 . . 122.3(2) ?
N1 C8 C13 . . 117.57(19) ?
C8 C9 C10 . . 120.8(2) ?
C8 C9 C16 . . 119.9(2) ?
C10 C9 C16 . . 119.26(19) ?
O2 C10 C9 . . 121.7(2) ?
O2 C10 C11 . . 121.1(2) ?
C9 C10 C11 . . 117.2(2) ?
C10 C11 C12 . . 111.8(2) ?
C10 C11 H11A . . 109.2 ?
C12 C11 H11A . . 109.2 ?
C10 C11 H11B . . 109.2 ?
C12 C11 H11B . . 109.2 ?
H11A C11 H11B . . 107.9 ?
C11 C12 C14 . . 109.2(2) ?
C11 C12 C13 . . 109.12(19) ?
C14 C12 C13 . . 110.0(2) ?
C11 C12 C15 . . 111.2(2) ?
C14 C12 C15 . . 109.2(2) ?
C13 C12 C15 . . 108.1(2) ?
C8 C13 C12 . . 114.50(19) ?
C8 C13 H13A . . 108.6 ?
C12 C13 H13A . . 108.6 ?
C8 C13 H13B . . 108.6 ?
C12 C13 H13B . . 108.6 ?
H13A C13 H13B . . 107.6 ?
C12 C14 H14A . . 109.5 ?
C12 C14 H14B . . 109.5 ?
H14A C14 H14B . . 109.5 ?
C12 C14 H14C . . 109.5 ?
H14A C14 H14C . . 109.5 ?
H14B C14 H14C . . 109.5 ?
C12 C15 H15A . . 109.5 ?
C12 C15 H15B . . 109.5 ?
H15A C15 H15B . . 109.5 ?
C12 C15 H15C . . 109.5 ?
H15A C15 H15C . . 109.5 ?
H15B C15 H15C . . 109.5 ?
C17 C16 C9 . . 106.92(17) ?
C17 C16 C25 . . 113.24(18) ?
C9 C16 C25 . . 111.08(17) ?
C17 C16 H16 . . 108.5 ?
C9 C16 H16 . . 108.5 ?
C25 C16 H16 . . 108.5 ?
C18 C17 C22 . . 119.6(2) ?
C18 C17 C16 . . 120.02(19) ?
C22 C17 C16 . . 120.38(19) ?
C17 C18 N1 . . 119.9(2) ?
C17 C18 C19 . . 122.82(19) ?
N1 C18 C19 . . 117.30(18) ?
C18 C19 C20 . . 114.28(18) ?
C18 C19 H19A . . 108.7 ?
C20 C19 H19A . . 108.7 ?
C18 C19 H19B . . 108.7 ?
C20 C19 H19B . . 108.7 ?
H19A C19 H19B . . 107.6 ?
C21 C20 C24 . . 109.8(2) ?
C21 C20 C19 . . 107.77(19) ?
C24 C20 C19 . . 108.7(2) ?
C21 C20 C23 . . 110.8(2) ?
C24 C20 C23 . . 108.9(2) ?
C19 C20 C23 . . 110.8(2) ?
C22 C21 C20 . . 113.29(19) ?
C22 C21 H21A . . 108.9 ?
C20 C21 H21A . . 108.9 ?
C22 C21 H21B . . 108.9 ?
C20 C21 H21B . . 108.9 ?
H21A C21 H21B . . 107.7 ?
O1 C22 C17 . . 122.0(2) ?
O1 C22 C21 . . 120.7(2) ?
C17 C22 C21 . . 117.3(2) ?
C20 C23 H23A . . 109.5 ?
C20 C23 H23B . . 109.5 ?
H23A C23 H23B . . 109.5 ?
C20 C23 H23C . . 109.5 ?
H23A C23 H23C . . 109.5 ?
H23B C23 H23C . . 109.5 ?
C20 C24 H24A . . 109.5 ?
C20 C24 H24B . . 109.5 ?
H24A C24 H24B . . 109.5 ?
C20 C24 H24C . . 109.5 ?
H24A C24 H24C . . 109.5 ?
H24B C24 H24C . . 109.5 ?
C26 C25 C30 . . 118.0(2) ?
C26 C25 C16 . . 122.2(2) ?
C30 C25 C16 . . 119.8(2) ?
C25 C26 C27 . . 121.1(2) ?
C25 C26 H26 . . 119.5 ?
C27 C26 H26 . . 119.5 ?
C28 C27 C26 . . 120.9(2) ?
C28 C27 H27 . . 119.6 ?
C26 C27 H27 . . 119.6 ?
O3 C28 C27 . . 118.0(2) ?
O3 C28 C29 . . 123.1(2) ?
C27 C28 C29 . . 119.0(2) ?
O4 C29 C30 . . 125.5(2) ?
O4 C29 C28 . . 114.2(2) ?
C30 C29 C28 . . 120.3(2) ?
C29 C30 C25 . . 120.8(2) ?
C29 C30 H30 . . 119.6 ?
C25 C30 H30 . . 119.6 ?
O4 C31 H31A . . 109.5 ?
O4 C31 H31B . . 109.5 ?
H31A C31 H31B . . 109.5 ?
O4 C31 H31C . . 109.5 ?
H31A C31 H31C . . 109.5 ?
H31B C31 H31C . . 109.5 ?
C18 N1 C8 . . 119.06(18) ?
C18 N1 C7 . . 119.81(18) ?
C8 N1 C7 . . 121.08(17) ?
C28 O3 H3A . . 112(2) ?
C29 O4 C31 . . 117.53(19) ?

loop_
_geom_bond_atom_site_label_1
_geom_bond_atom_site_label_2
_geom_bond_site_symmetry_2
_geom_bond_distance
_geom_bond_publ_flag
C1 C2 . 1.383(3) ?
C1 C6 . 1.392(3) ?
C1 H1 . 0.9300 ?
C2 C3 . 1.371(4) ?
C2 H2 . 0.9300 ?
C3 C4 . 1.370(5) ?
C3 H3 . 0.9300 ?
C4 C5 . 1.392(4) ?
C4 H4 . 0.9300 ?
C5 C6 . 1.384(3) ?
C5 H5 . 0.9300 ?
C6 C7 . 1.511(3) ?
C7 N1 . 1.487(3) ?
C7 H7A . 0.9700 ?
C7 H7B . 0.9700 ?
C8 C9 . 1.365(3) yes
C8 N1 . 1.404(3) yes
C8 C13 . 1.511(3) ?
C9 C10 . 1.462(3) yes
C9 C16 . 1.522(3) ?
C10 O2 . 1.236(3) yes
C10 C11 . 1.514(3) ?
C11 C12 . 1.532(3) ?
C11 H11A . 0.9700 ?
C11 H11B . 0.9700 ?
C12 C14 . 1.534(3) ?
C12 C13 . 1.535(3) ?
C12 C15 . 1.537(3) ?
C13 H13A . 0.9700 ?
C13 H13B . 0.9700 ?
C14 H14A . 0.9600 ?
C14 H14B . 0.9600 ?
C14 H14C . 0.9600 ?
C15 H15A . 0.9600 ?
C15 H15B . 0.9600 ?
C15 H15C . 0.9600 ?
C16 C17 . 1.512(3) ?
C16 C25 . 1.541(3) ?
C16 H16 . 0.9800 ?
C17 C18 . 1.367(3) yes
C17 C22 . 1.459(3) yes
C18 N1 . 1.400(3) yes
C18 C19 . 1.513(3) ?
C19 C20 . 1.535(3) ?
C19 H19A . 0.9700 ?
C19 H19B . 0.9700 ?
C20 C21 . 1.528(3) ?
C20 C24 . 1.531(3) ?
C20 C23 . 1.538(3) ?
C21 C22 . 1.512(3) ?
C21 H21A . 0.9700 ?
C21 H21B . 0.9700 ?
C22 O1 . 1.240(3) yes
C23 H23A . 0.9600 ?
C23 H23B . 0.9600 ?
C23 H23C . 0.9600 ?
C24 H24A . 0.9600 ?
C24 H24B . 0.9600 ?
C24 H24C . 0.9600 ?
C25 C26 . 1.387(3) ?
C25 C30 . 1.407(3) ?
C26 C27 . 1.393(3) ?
C26 H26 . 0.9300 ?
C27 C28 . 1.380(3) ?
C27 H27 . 0.9300 ?
C28 O3 . 1.376(3) ?
C28 C29 . 1.396(3) ?
C29 O4 . 1.383(3) ?
C29 C30 . 1.393(3) ?
C30 H30 . 0.9300 ?
C31 O4 . 1.415(3) ?
C31 H31A . 0.9600 ?
C31 H31B . 0.9600 ?
C31 H31C . 0.9600 ?
O3 H3A . 0.94(4) ?

loop_
_geom_hbond_atom_site_label_D
_geom_hbond_atom_site_label_H
_geom_hbond_atom_site_label_A
_geom_hbond_site_symmetry_A
_geom_hbond_distance_DH
_geom_hbond_distance_HA
_geom_hbond_distance_DA
_geom_hbond_angle_DHA
_geom_hbond_publ_flag
O3 H3A O1 2_646 0.94(4) 2.07(4) 2.780(2) 131(3) yes
C7 H7B O1 4_565 0.97 2.41 3.260(3) 145.7 yes

loop_
_geom_torsion_atom_site_label_1
_geom_torsion_atom_site_label_2
_geom_torsion_atom_site_label_3
_geom_torsion_atom_site_label_4
_geom_torsion_site_symmetry_1
_geom_torsion_site_symmetry_2
_geom_torsion_site_symmetry_3
_geom_torsion_site_symmetry_4
_geom_torsion
_geom_torsion_publ_flag
C6 C1 C2 C3 . . . . -0.1(4) ?
C1 C2 C3 C4 . . . . -0.1(5) ?
C2 C3 C4 C5 . . . . 0.5(5) ?
C3 C4 C5 C6 . . . . -0.7(5) ?
C4 C5 C6 C1 . . . . 0.4(4) ?
C4 C5 C6 C7 . . . . -178.9(2) ?
C2 C1 C6 C5 . . . . -0.1(4) ?
C2 C1 C6 C7 . . . . 179.3(2) ?
C5 C6 C7 N1 . . . . -129.5(2) ?
C1 C6 C7 N1 . . . . 51.1(3) ?
N1 C8 C9 C10 . . . . 168.45(19) ?
C13 C8 C9 C10 . . . . -8.8(3) ?
N1 C8 C9 C16 . . . . -11.7(3) ?
C13 C8 C9 C16 . . . . 171.10(19) ?
C8 C9 C10 O2 . . . . 176.0(2) ?
C16 C9 C10 O2 . . . . -3.9(3) ?
C8 C9 C10 C11 . . . . -5.3(3) ?
C16 C9 C10 C11 . . . . 174.81(19) ?
O2 C10 C11 C12 . . . . -142.6(2) ?
C9 C10 C11 C12 . . . . 38.8(3) ?
C10 C11 C12 C14 . . . . 63.9(3) ?
C10 C11 C12 C13 . . . . -56.4(3) ?
C10 C11 C12 C15 . . . . -175.5(2) ?
C9 C8 C13 C12 . . . . -11.7(3) ?
N1 C8 C13 C12 . . . . 171.05(19) ?
C11 C12 C13 C8 . . . . 43.4(3) ?
C14 C12 C13 C8 . . . . -76.5(3) ?
C15 C12 C13 C8 . . . . 164.4(2) ?
C8 C9 C16 C17 . . . . 36.7(3) ?
C10 C9 C16 C17 . . . . -143.48(19) ?
C8 C9 C16 C25 . . . . -87.3(2) ?
C10 C9 C16 C25 . . . . 92.5(2) ?
C9 C16 C17 C18 . . . . -38.3(3) ?
C25 C16 C17 C18 . . . . 84.3(2) ?
C9 C16 C17 C22 . . . . 140.35(19) ?
C25 C16 C17 C22 . . . . -97.0(2) ?
C22 C17 C18 N1 . . . . -163.77(18) ?
C16 C17 C18 N1 . . . . 14.9(3) ?
C22 C17 C18 C19 . . . . 14.9(3) ?
C16 C17 C18 C19 . . . . -166.38(19) ?
C17 C18 C19 C20 . . . . 10.0(3) ?
N1 C18 C19 C20 . . . . -171.28(19) ?
C18 C19 C20 C21 . . . . -44.2(3) ?
C18 C19 C20 C24 . . . . -163.2(2) ?
C18 C19 C20 C23 . . . . 77.2(3) ?
C24 C20 C21 C22 . . . . 174.9(2) ?
C19 C20 C21 C22 . . . . 56.6(3) ?
C23 C20 C21 C22 . . . . -64.8(3) ?
C18 C17 C22 O1 . . . . 175.6(2) ?
C16 C17 C22 O1 . . . . -3.1(3) ?
C18 C17 C22 C21 . . . . -2.0(3) ?
C16 C17 C22 C21 . . . . 179.3(2) ?
C20 C21 C22 O1 . . . . 147.2(2) ?
C20 C21 C22 C17 . . . . -35.1(3) ?
C17 C16 C25 C26 . . . . -26.1(3) ?
C9 C16 C25 C26 . . . . 94.3(2) ?
C17 C16 C25 C30 . . . . 155.81(19) ?
C9 C16 C25 C30 . . . . -83.9(2) ?
C30 C25 C26 C27 . . . . 0.5(3) ?
C16 C25 C26 C27 . . . . -177.6(2) ?
C25 C26 C27 C28 . . . . -0.9(3) ?
C26 C27 C28 O3 . . . . -179.3(2) ?
C26 C27 C28 C29 . . . . -0.3(3) ?
O3 C28 C29 O4 . . . . 0.5(3) ?
C27 C28 C29 O4 . . . . -178.5(2) ?
O3 C28 C29 C30 . . . . -179.2(2) ?
C27 C28 C29 C30 . . . . 1.8(3) ?
O4 C29 C30 C25 . . . . 178.1(2) ?
C28 C29 C30 C25 . . . . -2.2(3) ?
C26 C25 C30 C29 . . . . 1.0(3) ?
C16 C25 C30 C29 . . . . 179.24(19) ?
C17 C18 N1 C8 . . . . 15.0(3) ?
C19 C18 N1 C8 . . . . -163.75(19) ?
C17 C18 N1 C7 . . . . -167.41(19) ?
C19 C18 N1 C7 . . . . 13.8(3) ?
C9 C8 N1 C18 . . . . -16.6(3) ?
C13 C8 N1 C18 . . . . 160.74(18) ?
C9 C8 N1 C7 . . . . 165.86(19) ?
C13 C8 N1 C7 . . . . -16.8(3) ?
C6 C7 N1 C18 . . . . 84.6(2) ?
C6 C7 N1 C8 . . . . -97.9(2) ?
C30 C29 O4 C31 . . . . -2.1(4) ?
C28 C29 O4 C31 . . . . 178.3(2) ?

_cod_database_fobs_code 2244127
